data_7238921
loop_
_publ_author_name
'Basu, Arghya'
'Dey, Sandeep Kumar'
'Das, Gopal'

_publ_section_title
;
 Amidothiourea based colorimetric receptors for basic anions: evidence of
 anion induced deprotonation of amide --NH proton and hydroxide induced
 anion&#x22EF;\p interaction with the deprotonated receptors
;
_journal_issue 18
_journal_name_full 'RSC Advances'
_journal_page_first 6596
_journal_paper_doi 10.1039/c3ra23123b
_journal_volume 3
_journal_year 2013
_chemical_formula_sum 'C30 H46 N6 O5 S'
_chemical_formula_weight 602.80
_space_group_IT_number 2
_space_group_name_Hall '-P 1'
_space_group_name_H-M_alt 'P -1'
_symmetry_cell_setting triclinic
_symmetry_space_group_name_H-M 'P -1'
_atom_sites_solution_hydrogens geom
_atom_sites_solution_primary direct
_atom_sites_solution_secondary difmap
_audit_creation_method SHELXL-97
_cell_angle_alpha 78.780(2)
_cell_angle_beta 89.551(2)
_cell_angle_gamma 76.168(2)
_cell_formula_units_Z 2
_cell_length_a 7.9913(2)
_cell_length_b 12.2522(4)
_cell_length_c 17.6848(5)
_cell_measurement_temperature 298(2)
_cell_measurement_theta_max 21.26
_cell_measurement_theta_min 1.65
_cell_volume 1647.83(8)
_computing_structure_refinement 'SHELXL-97 (Sheldrick, 1997)'
_computing_structure_solution 'SHELXS-97 (Sheldrick, 1990)'
_diffrn_ambient_temperature 298(2)
_diffrn_measured_fraction_theta_full 0.982
_diffrn_measured_fraction_theta_max 0.982
_diffrn_radiation_monochromator graphite
_diffrn_radiation_source 'fine-focus sealed tube'
_diffrn_radiation_type MoK\a
_diffrn_radiation_wavelength 0.71073
_diffrn_reflns_av_R_equivalents 0.0237
_diffrn_reflns_av_sigmaI/netI 0.0361
_diffrn_reflns_limit_h_max 10
_diffrn_reflns_limit_h_min -10
_diffrn_reflns_limit_k_max 15
_diffrn_reflns_limit_k_min -15
_diffrn_reflns_limit_l_max 22
_diffrn_reflns_limit_l_min -22
_diffrn_reflns_number 16373
_diffrn_reflns_theta_full 27.40
_diffrn_reflns_theta_max 27.40
_diffrn_reflns_theta_min 1.17
_exptl_absorpt_coefficient_mu 0.144
_exptl_absorpt_correction_T_max 0.966
_exptl_absorpt_correction_T_min 0.959
_exptl_absorpt_correction_type multi-scan
_exptl_absorpt_process_details SADBAS
_exptl_crystal_colour red
_exptl_crystal_density_diffrn 1.215
_exptl_crystal_density_method 'not measured'
_exptl_crystal_description block
_exptl_crystal_F_000 648
_exptl_crystal_size_max 0.29
_exptl_crystal_size_mid 0.26
_exptl_crystal_size_min 0.24
_refine_diff_density_max 0.346
_refine_diff_density_min -0.225
_refine_diff_density_rms 0.067
_refine_ls_extinction_coef 0.0081(14)
_refine_ls_extinction_expression Fc^*^=kFc[1+0.001xFc^2^\l^3^/sin(2\q)]^-1/4^
_refine_ls_extinction_method SHELXL
_refine_ls_goodness_of_fit_ref 1.049
_refine_ls_hydrogen_treatment mixed
_refine_ls_matrix_type full
_refine_ls_number_parameters 392
_refine_ls_number_reflns 6466
_refine_ls_number_restraints 0
_refine_ls_restrained_S_all 1.049
_refine_ls_R_factor_all 0.0629
_refine_ls_R_factor_gt 0.0428
_refine_ls_shift/su_max 0.000
_refine_ls_shift/su_mean 0.000
_refine_ls_structure_factor_coef Fsqd
_refine_ls_weighting_details 'calc w=1/[\s^2^(Fo^2^)+(0.0707P)^2^+0.2170P] where P=(Fo^2^+2Fc^2^)/3'
_refine_ls_weighting_scheme calc
_refine_ls_wR_factor_gt 0.1137
_refine_ls_wR_factor_ref 0.1313
_reflns_number_gt 4843
_reflns_number_total 7464
_reflns_threshold_expression >2sigma(I)
_cod_data_source_file c3ra23123b.txt
_cod_data_source_block salt1
_cod_depositor_comments
;
The following automatic conversions were performed:

data item '_symmetry_cell_setting' value 'Triclinic' was changed to
'triclinic' in accordance with the
/home/saulius/struct/COD-crude-data/automatic-downloads/DataCite-retrospective/RSC/depositions/lib/dictionaries/cif_core.dic
dictionary named 'cif_core.dic' version 2.4.2 last updated on
2011-04-26.

Automatic conversion script
Id: cif_fix_values 6909 2019-04-08 15:41:33Z antanas 
;
_cod_original_sg_symbol_H-M ' P -1'
_cod_database_code 7238921

loop_
_symmetry_equiv_pos_as_xyz
'x, y, z'
'-x, -y, -z'

loop_
_atom_site_label
_atom_site_type_symbol
_atom_site_fract_x
_atom_site_fract_y
_atom_site_fract_z
_atom_site_U_iso_or_equiv
_atom_site_adp_type
_atom_site_occupancy
_atom_site_symmetry_multiplicity
_atom_site_calc_flag
_atom_site_refinement_flags
S1 S 0.73032(7) 0.96854(4) 0.10979(2) 0.03564(15) Uani 1 1 d .
C9 C 0.8253(2) 0.71020(14) 0.45153(9) 0.0262(4) Uani 1 1 d .
C10 C 0.7555(2) 0.61595(14) 0.45441(9) 0.0257(4) Uani 1 1 d .
H10 H 0.6965 0.6078 0.4115 0.031 Uiso 1 1 calc R
C12 C 0.8622(2) 0.54163(15) 0.58748(9) 0.0303(4) Uani 1 1 d .
H12 H 0.8741 0.4859 0.6324 0.036 Uiso 1 1 calc R
C14 C 0.9129(2) 0.72044(14) 0.51656(9) 0.0275(4) Uani 1 1 d .
H14 H 0.9593 0.7834 0.5157 0.033 Uiso 1 1 calc R
C28 C 0.1777(2) -0.15640(14) 0.23364(9) 0.0290(4) Uani 1 1 d .
H28A H 0.0811 -0.1158 0.1981 0.035 Uiso 1 1 calc R
H28B H 0.1342 -0.1698 0.2851 0.035 Uiso 1 1 calc R
C8 C 0.8126(2) 0.80201(14) 0.37979(9) 0.0261(4) Uani 1 1 d .
C11 C 0.7751(2) 0.53447(14) 0.52193(9) 0.0275(4) Uani 1 1 d .
C7 C 0.7215(2) 0.85808(14) 0.18177(9) 0.0264(4) Uani 1 1 d .
C13 C 0.9302(2) 0.63567(15) 0.58247(9) 0.0287(4) Uani 1 1 d .
C27 C 0.3071(2) -0.08398(14) 0.23133(9) 0.0287(4) Uani 1 1 d .
H27A H 0.3442 -0.0679 0.1788 0.034 Uiso 1 1 calc R
H27B H 0.4075 -0.1288 0.2634 0.034 Uiso 1 1 calc R
C15 C 0.0831(2) 0.10238(15) 0.21227(9) 0.0289(4) Uani 1 1 d .
H15A H 0.0476 0.1729 0.2317 0.035 Uiso 1 1 calc R
H15B H -0.0078 0.0620 0.2226 0.035 Uiso 1 1 calc R
C29 C 0.2607(2) -0.27094(15) 0.21162(10) 0.0333(4) Uani 1 1 d .
H29A H 0.3162 -0.2573 0.1629 0.040 Uiso 1 1 calc R
H29B H 0.3487 -0.3150 0.2505 0.040 Uiso 1 1 calc R
C1 C 0.6623(2) 0.71553(15) 0.10776(9) 0.0283(4) Uani 1 1 d .
C19 C 0.3918(2) 0.08894(15) 0.24672(10) 0.0297(4) Uani 1 1 d .
H19A H 0.4891 0.0410 0.2794 0.036 Uiso 1 1 calc R
H19B H 0.4260 0.0924 0.1937 0.036 Uiso 1 1 calc R
C24 C 0.3349(2) -0.06938(15) 0.39924(9) 0.0311(4) Uani 1 1 d .
H24A H 0.4404 -0.0431 0.3936 0.037 Uiso 1 1 calc R
H24B H 0.3588 -0.1467 0.3894 0.037 Uiso 1 1 calc R
C20 C 0.3599(3) 0.20856(15) 0.26322(10) 0.0347(4) Uani 1 1 d .
H20A H 0.3327 0.2069 0.3169 0.042 Uiso 1 1 calc R
H20B H 0.2624 0.2585 0.2315 0.042 Uiso 1 1 calc R
C30 C 0.1286(3) -0.33949(16) 0.20442(11) 0.0388(5) Uani 1 1 d .
H30A H 0.0709 -0.3510 0.2521 0.058 Uiso 1 1 calc R
H30C H 0.1857 -0.4125 0.1931 0.058 Uiso 1 1 calc R
H30B H 0.0457 -0.2983 0.1635 0.058 Uiso 1 1 calc R
C23 C 0.1967(2) 0.00917(14) 0.34220(9) 0.0290(4) Uani 1 1 d .
H23A H 0.1638 0.0829 0.3577 0.035 Uiso 1 1 calc R
H23B H 0.0960 -0.0225 0.3460 0.035 Uiso 1 1 calc R
C25 C 0.2723(3) -0.06893(17) 0.48073(9) 0.0385(5) Uani 1 1 d .
H25A H 0.2442 0.0092 0.4891 0.046 Uiso 1 1 calc R
H25B H 0.1677 -0.0964 0.4859 0.046 Uiso 1 1 calc R
C21 C 0.5201(3) 0.25478(16) 0.24592(10) 0.0358(5) Uani 1 1 d .
H21A H 0.6187 0.2008 0.2746 0.043 Uiso 1 1 calc R
H21B H 0.5418 0.2606 0.1914 0.043 Uiso 1 1 calc R
C6 C 0.5698(2) 0.78487(16) 0.04230(9) 0.0318(4) Uani 1 1 d .
H6 H 0.5234 0.8625 0.0409 0.038 Uiso 1 1 calc R
C17 C -0.0662(3) 0.22060(16) 0.09067(10) 0.0369(5) Uani 1 1 d .
H17A H -0.1653 0.1908 0.1074 0.044 Uiso 1 1 calc R
H17B H -0.0753 0.2906 0.1100 0.044 Uiso 1 1 calc R
C16 C 0.0964(3) 0.13372(16) 0.12555(9) 0.0363(5) Uani 1 1 d .
H16A H 0.1957 0.1657 0.1137 0.044 Uiso 1 1 calc R
H16B H 0.1119 0.0655 0.1036 0.044 Uiso 1 1 calc R
C5 C 0.5475(3) 0.73749(16) -0.02040(10) 0.0371(5) Uani 1 1 d .
H5 H 0.4871 0.7840 -0.0644 0.044 Uiso 1 1 calc R
C26 C 0.4051(3) -0.14298(17) 0.54188(11) 0.0477(6) Uani 1 1 d .
H26A H 0.4300 -0.2210 0.5351 0.072 Uiso 1 1 calc R
H26B H 0.3606 -0.1387 0.5921 0.072 Uiso 1 1 calc R
H26C H 0.5088 -0.1161 0.5372 0.072 Uiso 1 1 calc R
C2 C 0.7268(3) 0.60003(16) 0.10977(11) 0.0462(6) Uani 1 1 d .
H2 H 0.7872 0.5531 0.1536 0.055 Uiso 1 1 calc R
C4 C 0.6126(3) 0.62322(18) -0.01894(12) 0.0555(6) Uani 1 1 d .
H4 H 0.5970 0.5924 -0.0617 0.067 Uiso 1 1 calc R
C22 C 0.5031(3) 0.37169(18) 0.26674(14) 0.0535(6) Uani 1 1 d .
H22B H 0.4065 0.4258 0.2382 0.080 Uiso 1 1 calc R
H22A H 0.6065 0.3970 0.2542 0.080 Uiso 1 1 calc R
H22C H 0.4856 0.3660 0.3210 0.080 Uiso 1 1 calc R
C18 C -0.0711(3) 0.2488(2) 0.00359(11) 0.0531(6) Uani 1 1 d .
H18A H 0.0228 0.2826 -0.0135 0.080 Uiso 1 1 calc R
H18B H -0.1784 0.3019 -0.0151 0.080 Uiso 1 1 calc R
H18C H -0.0607 0.1798 -0.0160 0.080 Uiso 1 1 calc R
C3 C 0.7018(4) 0.55401(18) 0.04640(13) 0.0660(8) Uani 1 1 d .
H3 H 0.7452 0.4761 0.0479 0.079 Uiso 1 1 calc R
N1 N 0.6878(2) 0.75683(13) 0.17522(8) 0.0286(3) Uani 1 1 d .
N3 N 0.75444(19) 0.77516(12) 0.31737(7) 0.0271(3) Uani 1 1 d .
N2 N 0.7505(2) 0.86555(13) 0.25490(8) 0.0283(3) Uani 1 1 d .
N5 N 1.0278(2) 0.64545(14) 0.65046(8) 0.0362(4) Uani 1 1 d .
N4 N 0.7037(2) 0.43377(13) 0.52425(9) 0.0342(4) Uani 1 1 d .
O1 O 0.85740(18) 0.89230(10) 0.38370(6) 0.0355(3) Uani 1 1 d .
O2 O 0.64647(18) 0.42003(11) 0.46356(7) 0.0410(3) Uani 1 1 d .
O5 O 1.07580(19) 0.73341(11) 0.64853(7) 0.0421(4) Uani 1 1 d .
O3 O 0.7060(2) 0.36836(12) 0.58649(8) 0.0520(4) Uani 1 1 d .
O4 O 1.0544(2) 0.56519(14) 0.70563(8) 0.0663(5) Uani 1 1 d .
N6 N 0.24424(19) 0.02955(12) 0.25784(7) 0.0268(3) Uani 1 1 d .
H1N H 0.709(3) 0.7054(17) 0.2191(11) 0.041(5) Uiso 1 1 d .
H2N H 0.787(3) 0.9240(17) 0.2658(11) 0.046(6) Uiso 1 1 d .

loop_
_atom_site_aniso_label
_atom_site_aniso_U_11
_atom_site_aniso_U_22
_atom_site_aniso_U_33
_atom_site_aniso_U_23
_atom_site_aniso_U_13
_atom_site_aniso_U_12
S1 0.0386(3) 0.0325(3) 0.0326(2) 0.00238(18) 0.00200(19) -0.0096(2)
C9 0.0221(10) 0.0291(9) 0.0268(8) -0.0068(7) 0.0043(7) -0.0043(8)
C10 0.0208(10) 0.0311(9) 0.0269(8) -0.0090(7) 0.0029(7) -0.0071(8)
C12 0.0283(11) 0.0333(9) 0.0276(8) -0.0033(7) 0.0036(7) -0.0062(8)
C14 0.0247(11) 0.0289(9) 0.0305(8) -0.0099(7) 0.0040(7) -0.0068(8)
C28 0.0223(11) 0.0338(9) 0.0309(8) -0.0056(7) 0.0032(7) -0.0075(8)
C8 0.0212(10) 0.0283(9) 0.0291(8) -0.0066(7) 0.0056(7) -0.0062(8)
C11 0.0234(11) 0.0287(9) 0.0323(8) -0.0082(7) 0.0058(7) -0.0083(8)
C7 0.0175(10) 0.0293(9) 0.0303(8) -0.0023(7) 0.0020(7) -0.0043(8)
C13 0.0257(11) 0.0354(9) 0.0255(8) -0.0091(7) 0.0005(7) -0.0057(8)
C27 0.0235(11) 0.0322(9) 0.0299(8) -0.0087(7) 0.0032(7) -0.0036(8)
C15 0.0216(11) 0.0318(9) 0.0312(8) -0.0041(7) 0.0007(7) -0.0043(8)
C29 0.0259(12) 0.0329(10) 0.0402(9) -0.0078(8) 0.0006(8) -0.0047(8)
C1 0.0241(11) 0.0346(9) 0.0273(8) -0.0011(7) 0.0013(7) -0.0135(8)
C19 0.0232(11) 0.0335(9) 0.0314(8) -0.0037(7) 0.0021(7) -0.0075(8)
C24 0.0332(12) 0.0304(9) 0.0302(8) -0.0069(7) 0.0012(7) -0.0080(8)
C20 0.0292(12) 0.0338(10) 0.0410(10) -0.0069(8) -0.0018(8) -0.0074(9)
C30 0.0339(13) 0.0317(10) 0.0498(11) -0.0057(8) -0.0016(9) -0.0076(9)
C23 0.0292(11) 0.0319(9) 0.0272(8) -0.0076(7) 0.0062(7) -0.0085(8)
C25 0.0426(13) 0.0459(11) 0.0295(9) -0.0070(8) 0.0025(8) -0.0162(10)
C21 0.0358(13) 0.0406(10) 0.0317(9) -0.0021(8) -0.0029(8) -0.0147(9)
C6 0.0251(11) 0.0358(10) 0.0321(9) -0.0011(7) 0.0020(7) -0.0071(8)
C17 0.0369(13) 0.0371(10) 0.0334(9) -0.0019(8) -0.0004(8) -0.0069(9)
C16 0.0302(12) 0.0456(11) 0.0308(9) -0.0045(8) 0.0031(8) -0.0071(9)
C5 0.0382(13) 0.0429(11) 0.0291(9) -0.0008(8) -0.0032(8) -0.0130(9)
C26 0.0691(17) 0.0430(12) 0.0323(10) -0.0032(8) -0.0071(10) -0.0193(11)
C2 0.0619(16) 0.0341(10) 0.0387(10) 0.0006(8) -0.0166(10) -0.0099(10)
C4 0.0799(19) 0.0456(12) 0.0423(11) -0.0104(10) -0.0179(11) -0.0159(12)
C22 0.0489(16) 0.0381(11) 0.0737(15) -0.0040(10) -0.0118(12) -0.0164(11)
C18 0.0466(15) 0.0672(15) 0.0342(10) -0.0010(10) -0.0026(9) 0.0006(12)
C3 0.105(2) 0.0307(11) 0.0581(14) -0.0106(10) -0.0279(14) -0.0057(12)
N1 0.0286(10) 0.0318(8) 0.0234(7) 0.0007(6) -0.0005(6) -0.0085(7)
N3 0.0252(9) 0.0288(7) 0.0259(7) -0.0014(6) 0.0013(6) -0.0070(6)
N2 0.0264(10) 0.0287(8) 0.0285(7) -0.0024(6) 0.0007(6) -0.0069(7)
N5 0.0350(11) 0.0449(9) 0.0293(8) -0.0082(7) -0.0014(7) -0.0101(8)
N4 0.0302(10) 0.0324(8) 0.0405(8) -0.0055(7) 0.0023(7) -0.0102(7)
O1 0.0466(9) 0.0312(7) 0.0329(6) -0.0074(5) 0.0037(6) -0.0168(6)
O2 0.0433(9) 0.0395(7) 0.0467(8) -0.0134(6) 0.0007(6) -0.0186(7)
O5 0.0464(10) 0.0410(8) 0.0429(7) -0.0174(6) -0.0066(6) -0.0104(7)
O3 0.0650(12) 0.0437(8) 0.0478(8) 0.0081(6) -0.0020(7) -0.0281(8)
O4 0.0868(14) 0.0763(11) 0.0374(8) 0.0144(7) -0.0242(8) -0.0424(10)
N6 0.0222(9) 0.0313(8) 0.0268(7) -0.0054(6) 0.0023(6) -0.0067(7)

loop_
_atom_type_symbol
_atom_type_description
_atom_type_scat_dispersion_real
_atom_type_scat_dispersion_imag
_atom_type_scat_source
C C 0.0033 0.0016 'International Tables Vol C Tables 4.2.6.8 and 6.1.1.4'
H H 0.0000 0.0000 'International Tables Vol C Tables 4.2.6.8 and 6.1.1.4'
N N 0.0061 0.0033 'International Tables Vol C Tables 4.2.6.8 and 6.1.1.4'
O O 0.0106 0.0060 'International Tables Vol C Tables 4.2.6.8 and 6.1.1.4'
F F 0.0171 0.0103 'International Tables Vol C Tables 4.2.6.8 and 6.1.1.4'
S S 0.1246 0.1234 'International Tables Vol C Tables 4.2.6.8 and 6.1.1.4'

loop_
_geom_angle_atom_site_label_1
_geom_angle_atom_site_label_2
_geom_angle_atom_site_label_3
_geom_angle
C10 C9 C14 119.36(15)
C10 C9 C8 122.52(15)
C14 C9 C8 118.12(15)
C11 C10 C9 119.05(15)
C13 C12 C11 116.29(15)
C13 C14 C9 119.19(16)
C27 C28 C29 110.55(15)
O1 C8 N3 126.97(15)
O1 C8 C9 119.34(14)
N3 C8 C9 113.68(14)
C10 C11 C12 123.10(16)
C10 C11 N4 118.85(15)
C12 C11 N4 118.03(15)
N2 C7 N1 113.24(14)
N2 C7 S1 119.60(14)
N1 C7 S1 127.16(13)
C12 C13 C14 123.01(15)
C12 C13 N5 118.14(15)
C14 C13 N5 118.85(16)
C28 C27 N6 115.91(14)
N6 C15 C16 116.80(14)
C30 C29 C28 111.54(16)
C2 C1 C6 119.66(16)
C2 C1 N1 117.26(15)
C6 C1 N1 123.02(16)
C20 C19 N6 117.63(15)
C23 C24 C25 109.05(15)
C19 C20 C21 109.68(16)
C24 C23 N6 116.47(14)
C26 C25 C24 112.63(17)
C22 C21 C20 112.91(17)
C5 C6 C1 119.45(17)
C18 C17 C16 113.34(16)
C17 C16 C15 109.73(15)
C4 C5 C6 121.08(17)
C1 C2 C3 119.94(17)
C5 C4 C3 119.52(19)
C4 C3 C2 120.3(2)
C7 N1 C1 129.22(14)
C8 N3 N2 108.39(14)
C7 N2 N3 122.89(15)
O5 N5 O4 123.90(15)
O5 N5 C13 118.23(14)
O4 N5 C13 117.87(16)
O2 N4 O3 123.97(16)
O2 N4 C11 117.86(14)
O3 N4 C11 118.16(15)
C15 N6 C19 111.33(13)
C15 N6 C27 111.28(13)
C19 N6 C27 106.30(13)
C15 N6 C23 106.49(13)
C19 N6 C23 110.84(13)
C27 N6 C23 110.67(12)

loop_
_geom_bond_atom_site_label_1
_geom_bond_atom_site_label_2
_geom_bond_distance
S1 C7 1.6825(16)
C9 C10 1.390(2)
C9 C14 1.393(2)
C9 C8 1.509(2)
C10 C11 1.383(2)
C12 C13 1.375(2)
C12 C11 1.385(2)
C14 C13 1.385(2)
C28 C27 1.511(3)
C28 C29 1.525(2)
C8 O1 1.255(2)
C8 N3 1.329(2)
C11 N4 1.471(2)
C7 N2 1.340(2)
C7 N1 1.357(2)
C13 N5 1.478(2)
C27 N6 1.524(2)
C15 N6 1.513(2)
C15 C16 1.516(2)
C29 C30 1.518(3)
C1 C2 1.379(3)
C1 C6 1.392(2)
C1 N1 1.417(2)
C19 C20 1.512(2)
C19 N6 1.520(2)
C24 C23 1.515(2)
C24 C25 1.522(2)
C20 C21 1.525(3)
C23 N6 1.524(2)
C25 C26 1.515(3)
C21 C22 1.522(3)
C6 C5 1.379(2)
C17 C18 1.510(2)
C17 C16 1.516(3)
C5 C4 1.367(3)
C2 C3 1.385(3)
C4 C3 1.380(3)
N3 N2 1.3984(18)
N5 O5 1.2218(19)
N5 O4 1.2223(19)
N4 O2 1.2265(18)
N4 O3 1.2265(18)
